data_2243216
loop_
_publ_author_name
'Spruce, Kieran J.'
'Hall, Charlie L.'
'Potticary, Jason'
'Pridmore, Natalie E.'
'Cremeens, Matthew E.'
'D'ambruoso, Gemma D.'
'Matsumoto, Masaomi'
'Warren, Gabrielle I.'
'Warren, Stephen D.'
'Hall, Simon R.'

_publ_section_title
;
 Crystal structure and Hirshfeld surface analysis of
 (<i>E</i>)-3-(3-iodophenyl)-1-(4-iodophenyl)prop-2-en-1-one
;
_journal_coeditor_code IS5526
_journal_issue 1
_journal_name_full 'Acta Crystallographica Section E'
_journal_page_first 72
_journal_page_last 76
_journal_paper_doi 10.1107/S2056989019016402
_journal_volume 76
_journal_year 2020
_chemical_formula_iupac 'C15 H10 I2 O'
_chemical_formula_moiety 'C15 H10 I2 O'
_chemical_formula_sum 'C15 H10 I2 O'
_chemical_formula_weight 460.03
_chemical_name_systematic
;
(<i>E</i>)-3-(3-Iodophenyl)-1-(4-iodophenyl)prop-2-en-1-one
;
_space_group_crystal_system monoclinic
_space_group_IT_number 14
_space_group_name_Hall '-P 2ybc'
_space_group_name_H-M_alt 'P 1 21/c 1'
_atom_sites_solution_hydrogens geom
_atom_sites_solution_primary iterative
_audit_creation_method
;
Olex2 1.2
(compiled 2018.05.29 svn.r3508 for OlexSys, GUI svn.r5506)
;
_cell_angle_alpha 90
_cell_angle_beta 92.277(2)
_cell_angle_gamma 90
_cell_formula_units_Z 4
_cell_length_a 7.2650(7)
_cell_length_b 32.864(3)
_cell_length_c 5.8446(6)
_cell_measurement_reflns_used 8513
_cell_measurement_temperature 200
_cell_measurement_theta_max 27.49
_cell_measurement_theta_min 2.48
_cell_volume 1394.3(2)
_computing_cell_refinement
;
SAINT (Bruker, 2016)
;
_computing_data_collection
;
SAINT (Bruker, 2016)
;
_computing_data_reduction
;
SAINT (Bruker, 2016)
;
_computing_molecular_graphics
;
<i>OLEX2</i> (Dolomanov <i>et al.</i>,  2009)
;
_computing_publication_material
;
<i>OLEX2</i> (Dolomanov <i>et al.</i>,  2009)
;
_computing_structure_refinement
;
SHELXL2018 (Sheldrick, 2015<i>b</i>)
;
_computing_structure_solution
;
SHELXT (Sheldrick, 2015<i>a</i>)
;
_diffrn_ambient_temperature 200.01
_diffrn_detector 'Bruker area detector'
_diffrn_measured_fraction_theta_full 0.999
_diffrn_measured_fraction_theta_max 0.999
_diffrn_measurement_device 'Bruker APEXII kappa CCD area detector'
_diffrn_measurement_device_type 'Bruker APEXII kappa CCD area detector'
_diffrn_measurement_method '\f and \w scans'
_diffrn_radiation_monochromator graphite
_diffrn_radiation_type MoK\a
_diffrn_radiation_wavelength 0.71073
_diffrn_reflns_av_R_equivalents 0.0206
_diffrn_reflns_av_unetI/netI 0.0131
_diffrn_reflns_limit_h_max 9
_diffrn_reflns_limit_h_min -9
_diffrn_reflns_limit_k_max 37
_diffrn_reflns_limit_k_min -42
_diffrn_reflns_limit_l_max 7
_diffrn_reflns_limit_l_min -7
_diffrn_reflns_number 18346
_diffrn_reflns_theta_full 25.242
_diffrn_reflns_theta_max 27.505
_diffrn_reflns_theta_min 2.479
_diffrn_source 'fine-focus sealed tube'
_exptl_absorpt_coefficient_mu 4.496
_exptl_absorpt_correction_T_max 0.1893
_exptl_absorpt_correction_T_min 0.0647
_exptl_absorpt_correction_type numerical
_exptl_absorpt_process_details
;
(SADABS; Bruker, 2016)
;
_exptl_crystal_colour 'clear colourless'
_exptl_crystal_density_diffrn 2.191
_exptl_crystal_description plate
_exptl_crystal_F_000 856
_exptl_crystal_size_max 0.574
_exptl_crystal_size_mid 0.292
_exptl_crystal_size_min 0.078
_refine_diff_density_max 1.137
_refine_diff_density_min -1.305
_refine_ls_extinction_coef 0.00062(7)
_refine_ls_extinction_expression Fc^*^=kFc[1+0.001xFc^2^\l^3^/sin(2\q)]^-1/4^
_refine_ls_extinction_method
;
SHELXL2018 (Sheldrick, 2015<i>b</i>)
;
_refine_ls_goodness_of_fit_ref 1.273
_refine_ls_hydrogen_treatment constr
_refine_ls_matrix_type full
_refine_ls_number_parameters 164
_refine_ls_number_reflns 3215
_refine_ls_number_restraints 0
_refine_ls_restrained_S_all 1.273
_refine_ls_R_factor_all 0.0402
_refine_ls_R_factor_gt 0.0370
_refine_ls_shift/su_max 0.001
_refine_ls_shift/su_mean 0.000
_refine_ls_structure_factor_coef Fsqd
_refine_ls_weighting_details 'w=1/[\s^2^(Fo^2^)+(0.0034P)^2^+6.4729P] where P=(Fo^2^+2Fc^2^)/3'
_refine_ls_weighting_scheme calc
_refine_ls_wR_factor_gt 0.0721
_refine_ls_wR_factor_ref 0.0731
_reflns_number_gt 2960
_reflns_number_total 3215
_reflns_threshold_expression 'I > 2\s(I)'
_cod_data_source_file is5526sup1.cif
_cod_data_source_block I
_cod_original_sg_symbol_H-M 'P 21/c'
_cod_database_code 2243216
_shelx_space_group_comment
;
The symmetry employed for this shelxl refinement is uniquely defined
by the following loop, which should always be used as a source of
symmetry information in preference to the above space-group names.
They are only intended as comments.
;
_shelx_estimated_absorpt_t_min 0.182
_shelx_estimated_absorpt_t_max 0.721

loop_
_space_group_symop_operation_xyz
'x, y, z'
'-x, y+1/2, -z+1/2'
'-x, -y, -z'
'x, -y-1/2, z-1/2'

loop_
_atom_site_type_symbol
_atom_site_label
_atom_site_fract_x
_atom_site_fract_y
_atom_site_fract_z
_atom_site_U_iso_or_equiv
_atom_site_adp_type
_atom_site_calc_flag
_atom_site_occupancy
C C4 0.8336(6) 0.43230(13) 0.5707(7) 0.0250(9) Uani d 1
C C9 0.9114(6) 0.42521(14) 0.7892(8) 0.0278(9) Uani d 1
H H9 0.939830 0.447424 0.888449 0.033 Uiso calc 1
C C8 0.9474(6) 0.38548(14) 0.8617(8) 0.0289(9) Uani d 1
H H8 1.003866 0.380553 1.008533 0.035 Uiso calc 1
C C7 0.9004(6) 0.35322(14) 0.7183(8) 0.0292(9) Uani d 1
C C6 0.8265(6) 0.35974(14) 0.4992(8) 0.0298(10) Uani d 1
H H6 0.797488 0.337429 0.400879 0.036 Uiso calc 1
C C5 0.7955(6) 0.39954(14) 0.4252(8) 0.0285(9) Uani d 1
H H5 0.747935 0.404397 0.273958 0.034 Uiso calc 1
C C1 0.7892(6) 0.47421(14) 0.4874(8) 0.0284(9) Uani d 1
C C2 0.7447(6) 0.50560(14) 0.6605(8) 0.0294(9) Uani d 1
H H2 0.729579 0.497837 0.815221 0.035 Uiso calc 1
C C3 0.7258(6) 0.54438(13) 0.5999(8) 0.0268(9) Uani d 1
H H3 0.749373 0.550781 0.445302 0.032 Uiso calc 1
C C10 0.6729(6) 0.57825(13) 0.7450(7) 0.0251(9) Uani d 1
C C11 0.6878(6) 0.61791(13) 0.6589(8) 0.0273(9) Uani d 1
H H11 0.740192 0.622248 0.514565 0.033 Uiso calc 1
C C12 0.6264(6) 0.65086(13) 0.7836(8) 0.0289(9) Uani d 1
C C13 0.5540(6) 0.64548(15) 0.9989(8) 0.0322(10) Uani d 1
H H13 0.513741 0.668101 1.084900 0.039 Uiso calc 1
C C14 0.5424(6) 0.60607(15) 1.0845(8) 0.0311(10) Uani d 1
H H14 0.493446 0.601952 1.230991 0.037 Uiso calc 1
C C15 0.6003(6) 0.57271(14) 0.9618(8) 0.0280(9) Uani d 1
H H15 0.590951 0.546131 1.024224 0.034 Uiso calc 1
I I1 0.92866(6) 0.29371(2) 0.84509(7) 0.04484(12) Uani d 1
I I2 0.63173(6) 0.70888(2) 0.63477(6) 0.04434(12) Uani d 1
O O1 0.7830(5) 0.48192(10) 0.2821(6) 0.0376(8) Uani d 1

loop_
_atom_site_aniso_label
_atom_site_aniso_U_11
_atom_site_aniso_U_22
_atom_site_aniso_U_33
_atom_site_aniso_U_12
_atom_site_aniso_U_13
_atom_site_aniso_U_23
C4 0.022(2) 0.027(2) 0.026(2) 0.0011(17) 0.0023(16) 0.0009(17)
C9 0.027(2) 0.028(2) 0.028(2) -0.0020(18) -0.0031(18) -0.0029(17)
C8 0.028(2) 0.034(2) 0.024(2) 0.0032(19) -0.0031(17) 0.0017(18)
C7 0.027(2) 0.026(2) 0.034(2) 0.0048(18) 0.0022(18) 0.0026(18)
C6 0.029(2) 0.029(2) 0.031(2) 0.0003(18) -0.0001(18) -0.0077(18)
C5 0.028(2) 0.033(2) 0.024(2) 0.0036(18) -0.0010(17) -0.0009(17)
C1 0.023(2) 0.031(2) 0.031(2) 0.0005(17) 0.0008(18) 0.0024(18)
C2 0.033(2) 0.028(2) 0.027(2) -0.0004(18) 0.0022(18) 0.0019(17)
C3 0.026(2) 0.029(2) 0.026(2) -0.0005(18) 0.0003(17) 0.0016(17)
C10 0.021(2) 0.030(2) 0.025(2) -0.0016(17) -0.0045(16) 0.0015(17)
C11 0.027(2) 0.029(2) 0.026(2) -0.0048(18) -0.0012(17) 0.0022(17)
C12 0.031(2) 0.024(2) 0.031(2) -0.0037(18) -0.0077(18) 0.0016(17)
C13 0.028(2) 0.035(2) 0.033(2) 0.0014(19) -0.0018(19) -0.0073(19)
C14 0.028(2) 0.041(3) 0.024(2) -0.002(2) -0.0003(18) -0.0015(19)
C15 0.025(2) 0.030(2) 0.028(2) 0.0001(18) -0.0048(17) 0.0043(18)
I1 0.0555(2) 0.02652(17) 0.0520(2) 0.00766(15) -0.00426(16) 0.00411(14)
I2 0.0618(3) 0.02421(16) 0.0466(2) -0.00405(15) -0.00256(16) 0.00229(14)
O1 0.051(2) 0.0340(18) 0.0278(17) 0.0045(16) 0.0029(15) 0.0051(14)

loop_
_atom_type_symbol
_atom_type_description
_atom_type_scat_dispersion_real
_atom_type_scat_dispersion_imag
_atom_type_scat_source
C C 0.0033 0.0016 'International Tables Vol C Tables 4.2.6.8 and 6.1.1.4'
H H 0.0000 0.0000 'International Tables Vol C Tables 4.2.6.8 and 6.1.1.4'
I I -0.4742 1.8119 'International Tables Vol C Tables 4.2.6.8 and 6.1.1.4'
O O 0.0106 0.0060 'International Tables Vol C Tables 4.2.6.8 and 6.1.1.4'

loop_
_geom_angle_atom_site_label_1
_geom_angle_atom_site_label_2
_geom_angle_atom_site_label_3
_geom_angle
C9 C4 C1 121.8(4)
C5 C4 C9 119.5(4)
C5 C4 C1 118.6(4)
C4 C9 H9 120.0
C8 C9 C4 119.9(4)
C8 C9 H9 120.0
C9 C8 H8 120.2
C7 C8 C9 119.6(4)
C7 C8 H8 120.2
C8 C7 I1 118.8(3)
C6 C7 C8 121.2(4)
C6 C7 I1 120.0(3)
C7 C6 H6 120.5
C7 C6 C5 118.9(4)
C5 C6 H6 120.5
C4 C5 C6 120.7(4)
C4 C5 H5 119.6
C6 C5 H5 119.6
C2 C1 C4 117.9(4)
O1 C1 C4 120.6(4)
O1 C1 C2 121.4(4)
C1 C2 H2 119.8
C3 C2 C1 120.4(4)
C3 C2 H2 119.8
C2 C3 H3 116.4
C2 C3 C10 127.1(4)
C10 C3 H3 116.4
C11 C10 C3 118.3(4)
C11 C10 C15 118.8(4)
C15 C10 C3 122.8(4)
C10 C11 H11 119.8
C12 C11 C10 120.4(4)
C12 C11 H11 119.8
C11 C12 C13 121.0(4)
C11 C12 I2 118.7(3)
C13 C12 I2 120.2(3)
C12 C13 H13 120.9
C14 C13 C12 118.2(4)
C14 C13 H13 120.9
C13 C14 H14 119.1
C15 C14 C13 121.8(4)
C15 C14 H14 119.1
C10 C15 H15 120.1
C14 C15 C10 119.8(4)
C14 C15 H15 120.1

loop_
_geom_bond_atom_site_label_1
_geom_bond_atom_site_label_2
_geom_bond_distance
C4 C9 1.395(6)
C4 C5 1.393(6)
C4 C1 1.492(6)
C9 H9 0.9500
C9 C8 1.394(6)
C8 H8 0.9500
C8 C7 1.386(6)
C7 C6 1.386(6)
C7 I1 2.099(4)
C6 H6 0.9500
C6 C5 1.393(6)
C5 H5 0.9500
C1 C2 1.490(6)
C1 O1 1.225(5)
C2 H2 0.9500
C2 C3 1.328(6)
C3 H3 0.9500
C3 C10 1.460(6)
C10 C11 1.403(6)
C10 C15 1.403(6)
C11 H11 0.9500
C11 C12 1.388(6)
C12 C13 1.394(7)
C12 I2 2.097(4)
C13 H13 0.9500
C13 C14 1.392(7)
C14 H14 0.9500
C14 C15 1.385(7)
C15 H15 0.9500

loop_
_geom_hbond_atom_site_label_D
_geom_hbond_atom_site_label_H
_geom_hbond_atom_site_label_A
_geom_hbond_site_symmetry_A
_geom_hbond_distance_DH
_geom_hbond_distance_HA
_geom_hbond_distance_DA
_geom_hbond_angle_DHA
C5 H5 Cg1 3_666 0.95 2.78 3.406(5) 124
C8 H8 Cg1 3_767 0.95 2.85 3.491(5) 126
C14 H14 Cg2 3_667 0.95 2.77 3.440(5) 129

loop_
_geom_torsion_atom_site_label_1
_geom_torsion_atom_site_label_2
_geom_torsion_atom_site_label_3
_geom_torsion_atom_site_label_4
_geom_torsion
C4 C9 C8 C7 -1.9(7)
C4 C1 C2 C3 171.9(4)
C9 C4 C5 C6 2.9(7)
C9 C4 C1 C2 -28.3(6)
C9 C4 C1 O1 154.5(5)
C9 C8 C7 C6 3.3(7)
C9 C8 C7 I1 -173.2(3)
C8 C7 C6 C5 -1.5(7)
C7 C6 C5 C4 -1.6(7)
C5 C4 C9 C8 -1.1(7)
C5 C4 C1 C2 151.6(4)
C5 C4 C1 O1 -25.6(7)
C1 C4 C9 C8 178.8(4)
C1 C4 C5 C6 -177.0(4)
C1 C2 C3 C10 176.4(4)
C2 C3 C10 C11 170.4(5)
C2 C3 C10 C15 -12.5(7)
C3 C10 C11 C12 175.2(4)
C3 C10 C15 C14 -176.0(4)
C10 C11 C12 C13 1.9(7)
C10 C11 C12 I2 -175.0(3)
C11 C10 C15 C14 1.0(6)
C11 C12 C13 C14 -0.9(7)
C12 C13 C14 C15 0.0(7)
C13 C14 C15 C10 0.0(7)
C15 C10 C11 C12 -1.9(6)
I1 C7 C6 C5 175.0(3)
I2 C12 C13 C14 175.9(3)
O1 C1 C2 C3 -10.9(7)

_cod_database_fobs_code 2243216
